data_2016043
loop_
_publ_author_name
'Escobar, Carlos A.'
'Donoso-Tauda, Oscar'
'Araya-Maturana, Ramiro'
'Vega, Andr\'es'

_publ_section_title
;
 4-(2-Hydroxyphenyl)-2-phenyl-2,3-dihydro-1<i>H</i>-1,5-benzodiazepine
 and the 2-(2,3-dimethoxyphenyl)-, 2-(3,4-dimethoxyphenyl)- and
 2-(2,5-dimethoxyphenyl)-substituted derivatives
;
_journal_coeditor_code GG3095
_journal_issue 7
_journal_name_full 'Acta Crystallographica Section C'
_journal_page_first o426
_journal_page_last o430
_journal_paper_doi 10.1107/S0108270107024420
_journal_volume 63
_journal_year 2007
_chemical_formula_iupac 'C21 H18 N2 O'
_chemical_formula_moiety 'C21 H18 N2 O'
_chemical_formula_sum 'C21 H18 N2 O'
_chemical_formula_weight 314.37
_chemical_melting_point 380
_chemical_name_systematic
;
4-(2-hydroxyphenyl)-2-phenyl-2,3-dihydro-1<i>H</i>-1,5-benzodiazepine
;
_space_group_IT_number 15
_symmetry_cell_setting monoclinic
_symmetry_space_group_name_Hall '-C 2yc'
_symmetry_space_group_name_H-M 'C 1 2/c 1'
_atom_sites_solution_hydrogens geom
_atom_sites_solution_primary direct
_atom_sites_solution_secondary difmap
_audit_creation_method SHELXL-97
_cell_angle_alpha 90.00
_cell_angle_beta 118.824(2)
_cell_angle_gamma 90.00
_cell_formula_units_Z 8
_cell_length_a 24.855(4)
_cell_length_b 7.6825(11)
_cell_length_c 19.455(3)
_cell_measurement_reflns_used 1020
_cell_measurement_temperature 298(2)
_cell_measurement_theta_max 18.30
_cell_measurement_theta_min 2.24
_cell_volume 3254.6(9)
_computing_cell_refinement 'SAINT-NT (Bruker, 1999)'
_computing_data_collection 'SMART-NT (Bruker, 2001)'
_computing_data_reduction SAINT-NT
_computing_molecular_graphics SHELXTL-NT
_computing_publication_material SHELXTL-NT
_computing_structure_refinement SHELXTL-NT
_computing_structure_solution 'SHELXTL-NT (Bruker, 1999 or??2000)'
_diffrn_ambient_temperature 298(2)
_diffrn_measured_fraction_theta_full 0.998
_diffrn_measured_fraction_theta_max 0.998
_diffrn_measurement_device_type 'Siemens SMART CCD area-detector'
_diffrn_measurement_method '\f and \w scans'
_diffrn_radiation_monochromator graphite
_diffrn_radiation_source 'fine-focus sealed tube'
_diffrn_radiation_type MoK\a
_diffrn_radiation_wavelength 0.71073
_diffrn_reflns_av_R_equivalents 0.0548
_diffrn_reflns_av_sigmaI/netI 0.0605
_diffrn_reflns_limit_h_max 29
_diffrn_reflns_limit_h_min -29
_diffrn_reflns_limit_k_max 9
_diffrn_reflns_limit_k_min -9
_diffrn_reflns_limit_l_max 23
_diffrn_reflns_limit_l_min -23
_diffrn_reflns_number 9815
_diffrn_reflns_theta_full 25.09
_diffrn_reflns_theta_max 25.09
_diffrn_reflns_theta_min 1.87
_diffrn_standards_decay_% 0
_diffrn_standards_number 0
_exptl_absorpt_coefficient_mu 0.080
_exptl_absorpt_correction_T_max 0.983
_exptl_absorpt_correction_T_min 0.977
_exptl_absorpt_correction_type refdelf
_exptl_absorpt_process_details '(SADABS in SAINT-NT; Bruker, 1999)'
_exptl_crystal_colour yellow
_exptl_crystal_density_diffrn 1.283
_exptl_crystal_density_method 'not measured'
_exptl_crystal_description parallelepiped
_exptl_crystal_F_000 1328
_exptl_crystal_size_max 0.30
_exptl_crystal_size_mid 0.27
_exptl_crystal_size_min 0.21
_refine_diff_density_max 0.16
_refine_diff_density_min -0.12
_refine_ls_extinction_method none
_refine_ls_goodness_of_fit_ref 1.016
_refine_ls_hydrogen_treatment mixed
_refine_ls_matrix_type full
_refine_ls_number_parameters 222
_refine_ls_number_reflns 2893
_refine_ls_number_restraints 0
_refine_ls_restrained_S_all 1.016
_refine_ls_R_factor_all 0.1064
_refine_ls_R_factor_gt 0.0549
_refine_ls_shift/su_max 0.000
_refine_ls_shift/su_mean 0.000
_refine_ls_structure_factor_coef Fsqd
_refine_ls_weighting_details 'calc w=1/[\s^2^(Fo^2^)+(0.0542P)^2^+0.3684P] where P=(Fo^2^+2Fc^2^)/3'
_refine_ls_weighting_scheme calc
_refine_ls_wR_factor_gt 0.1207
_refine_ls_wR_factor_ref 0.1393
_reflns_number_gt 1696
_reflns_number_total 2893
_reflns_threshold_expression I>2\s(I)
_cod_data_source_file gg3095.cif
_cod_data_source_block I
_cod_depositor_comments
;
The following automatic conversions were performed:
'_exptl_absorpt_correction_type' value 'REFDELF' changed to 'refdelf'
according to '/home/saulius/struct/CIF-dictionaries/cif_core.dic'
dictionary named 'cif_core.dic' version 2.4.1 from
2010-06-29.

'_geom_torsion_publ_flag' value 'Y' changed to 'y' according
to '/home/saulius/struct/CIF-dictionaries/cif_core.dic' dictionary named
'cif_core.dic' version 2.4.1 from 2010-06-29 (4 times).

Automatic conversion script
Id: cif_fix_enum 1527 2010-12-29 10:47:43Z saulius 

The following automatic conversions were performed:

'_exptl_absorpt_correction_type' value 'REFDELF' changed to 'refdelf'
according to /home/saulius/struct/CIF-dictionaries/cif_core.dic
dictionary named 'cif_core.dic' version 2.4.1 from
2010-06-29.

'_geom_torsion_publ_flag' value 'Y' changed to 'y'
according to /home/saulius/struct/CIF-dictionaries/cif_core.dic
dictionary named 'cif_core.dic' version 2.4.1 from 2010-06-29 (4
times).

Automatic conversion script
Id: cif_fix_values 1715 2011-07-08 13:25:40Z adriana 
;
_cod_original_cell_volume 3254.7(9)
_cod_database_code 2016043
_cod_database_fobs_code 2016043

loop_
_symmetry_equiv_pos_as_xyz
'x, y, z'
'-x, y, -z+1/2'
'x+1/2, y+1/2, z'
'-x+1/2, y+1/2, -z+1/2'
'-x, -y, -z'
'x, -y, z-1/2'
'-x+1/2, -y+1/2, -z'
'x+1/2, -y+1/2, z-1/2'

loop_
_atom_site_type_symbol
_atom_site_label
_atom_site_fract_x
_atom_site_fract_y
_atom_site_fract_z
_atom_site_U_iso_or_equiv
_atom_site_adp_type
_atom_site_calc_flag
_atom_site_refinement_flags
_atom_site_occupancy
N N1 0.18248(11) 0.3724(3) -0.00900(13) 0.0643(6) Uani d . 1
H H1N 0.2102(11) 0.382(3) -0.0237(13) 0.058(8) Uiso d . 1
C C2 0.15942(11) 0.5501(3) -0.01057(14) 0.0597(7) Uani d . 1
H H2 0.1578 0.6113 -0.0557 0.072 Uiso calc R 1
C C3 0.09438(10) 0.5396(3) -0.02214(14) 0.0590(7) Uani d . 1
H H3A 0.0814 0.6552 -0.0162 0.071 Uiso calc R 1
H H3B 0.0670 0.5009 -0.0752 0.071 Uiso calc R 1
C C4 0.08842(10) 0.4186(3) 0.03442(14) 0.0555(6) Uani d . 1
N N5 0.08771(9) 0.2526(2) 0.02463(12) 0.0603(6) Uani d . 1
C C6 0.06048(12) 0.0401(3) -0.07624(16) 0.0694(7) Uani d . 1
H H6 0.0304 0.0015 -0.0644 0.083 Uiso calc R 1
C C7 0.06808(14) -0.0445(3) -0.13295(16) 0.0768(8) Uani d . 1
H H7 0.0427 -0.1374 -0.1601 0.092 Uiso calc R 1
C C8 0.11330(14) 0.0084(4) -0.14943(15) 0.0762(8) Uani d . 1
H H8 0.1194 -0.0498 -0.1870 0.091 Uiso calc R 1
C C9 0.14970(12) 0.1487(3) -0.10984(15) 0.0670(7) Uani d . 1
H H9 0.1804 0.1839 -0.1212 0.080 Uiso calc R 1
C C10 0.14182(11) 0.2385(3) -0.05366(14) 0.0575(7) Uani d . 1
C C11 0.09635(11) 0.1814(3) -0.03608(14) 0.0573(7) Uani d . 1
C C12 0.08040(10) 0.4826(3) 0.09969(14) 0.0572(6) Uani d . 1
C C13 0.07015(11) 0.3679(4) 0.14824(16) 0.0644(7) Uani d . 1
O O1 0.06828(9) 0.1949(2) 0.13799(13) 0.0870(6) Uani d . 1
H H1 0.0752 0.1720 0.1018 0.101(12) Uiso calc R 1
C C14 0.06189(12) 0.4302(4) 0.20885(17) 0.0778(8) Uani d . 1
H H14 0.0545 0.3524 0.2400 0.093 Uiso calc R 1
C C15 0.06440(13) 0.6039(4) 0.22389(18) 0.0829(9) Uani d . 1
H H15 0.0587 0.6440 0.2651 0.100 Uiso calc R 1
C C16 0.07536(13) 0.7203(4) 0.17803(18) 0.0843(9) Uani d . 1
H H16 0.0774 0.8391 0.1883 0.101 Uiso calc R 1
C C17 0.08313(12) 0.6598(3) 0.11745(16) 0.0760(8) Uani d . 1
H H17 0.0905 0.7393 0.0869 0.091 Uiso calc R 1
C C18 0.20220(11) 0.6489(3) 0.06266(14) 0.0565(6) Uani d . 1
C C19 0.23408(12) 0.5711(4) 0.13502(16) 0.0734(8) Uani d . 1
H H19 0.2314 0.4514 0.1398 0.088 Uiso calc R 1
C C20 0.27023(13) 0.6706(5) 0.20071(17) 0.0866(9) Uani d . 1
H H20 0.2920 0.6170 0.2494 0.104 Uiso calc R 1
C C21 0.27412(14) 0.8462(5) 0.1947(2) 0.0898(10) Uani d . 1
H H21 0.2983 0.9123 0.2391 0.108 Uiso calc R 1
C C22 0.24217(15) 0.9251(4) 0.1230(2) 0.0890(9) Uani d . 1
H H22 0.2444 1.0451 0.1185 0.107 Uiso calc R 1
C C23 0.20673(13) 0.8262(3) 0.05746(17) 0.0749(8) Uani d . 1
H H23 0.1855 0.8804 0.0088 0.090 Uiso calc R 1

loop_
_atom_site_aniso_label
_atom_site_aniso_U_11
_atom_site_aniso_U_22
_atom_site_aniso_U_33
_atom_site_aniso_U_12
_atom_site_aniso_U_13
_atom_site_aniso_U_23
N1 0.0590(14) 0.0560(14) 0.0791(16) -0.0052(11) 0.0343(13) -0.0057(12)
C2 0.0626(17) 0.0502(15) 0.0636(16) -0.0017(12) 0.0282(14) 0.0029(12)
C3 0.0555(16) 0.0543(15) 0.0567(15) 0.0046(12) 0.0187(13) 0.0019(12)
C4 0.0451(15) 0.0542(16) 0.0591(15) -0.0002(11) 0.0188(13) 0.0014(13)
N5 0.0608(13) 0.0487(13) 0.0703(14) -0.0042(10) 0.0307(12) -0.0048(11)
C6 0.0672(18) 0.0591(16) 0.0773(18) -0.0049(14) 0.0312(16) -0.0062(15)
C7 0.082(2) 0.0643(17) 0.0697(18) -0.0079(15) 0.0247(17) -0.0115(15)
C8 0.095(2) 0.0665(18) 0.0620(17) 0.0044(17) 0.0335(17) -0.0073(15)
C9 0.0747(19) 0.0635(17) 0.0642(17) 0.0030(15) 0.0346(15) 0.0022(15)
C10 0.0550(15) 0.0492(15) 0.0579(16) 0.0037(12) 0.0191(13) 0.0043(13)
C11 0.0556(16) 0.0486(15) 0.0599(16) -0.0006(12) 0.0216(14) -0.0022(13)
C12 0.0478(15) 0.0578(16) 0.0607(15) -0.0012(12) 0.0221(13) 0.0014(13)
C13 0.0541(16) 0.0649(18) 0.0708(18) -0.0061(13) 0.0273(14) -0.0026(15)
O1 0.1097(16) 0.0708(14) 0.0949(15) -0.0204(11) 0.0608(14) -0.0042(11)
C14 0.0701(19) 0.096(2) 0.0694(19) -0.0133(17) 0.0355(17) -0.0084(17)
C15 0.074(2) 0.105(3) 0.0727(19) -0.0056(18) 0.0372(17) -0.022(2)
C16 0.094(2) 0.076(2) 0.083(2) 0.0084(17) 0.0425(19) -0.0128(18)
C17 0.089(2) 0.0632(18) 0.077(2) 0.0047(15) 0.0414(17) -0.0016(15)
C18 0.0538(15) 0.0541(16) 0.0604(16) -0.0063(12) 0.0265(13) -0.0032(13)
C19 0.0737(19) 0.0722(18) 0.0696(19) 0.0037(15) 0.0307(17) 0.0058(16)
C20 0.073(2) 0.114(3) 0.0584(18) 0.0016(19) 0.0203(16) -0.0067(19)
C21 0.078(2) 0.108(3) 0.080(2) -0.026(2) 0.0361(19) -0.036(2)
C22 0.099(2) 0.072(2) 0.095(2) -0.0252(18) 0.047(2) -0.0218(19)
C23 0.082(2) 0.0628(18) 0.0752(19) -0.0140(15) 0.0338(17) -0.0059(15)

loop_
_atom_type_symbol
_atom_type_description
_atom_type_scat_dispersion_real
_atom_type_scat_dispersion_imag
_atom_type_scat_source
C C 0.0033 0.0016 'International Tables Vol C Tables 4.2.6.8 and 6.1.1.4'
H H 0.0000 0.0000 'International Tables Vol C Tables 4.2.6.8 and 6.1.1.4'
N N 0.0061 0.0033 'International Tables Vol C Tables 4.2.6.8 and 6.1.1.4'
O O 0.0106 0.0060 'International Tables Vol C Tables 4.2.6.8 and 6.1.1.4'

loop_
_geom_angle_atom_site_label_1
_geom_angle_atom_site_label_2
_geom_angle_atom_site_label_3
_geom_angle
C10 N1 C2 120.4(2)
C10 N1 H1N 107.6(15)
C2 N1 H1N 106.3(15)
N1 C2 C18 110.9(2)
N1 C2 C3 109.2(2)
C18 C2 C3 112.4(2)
N1 C2 H2 108.1
C18 C2 H2 108.1
C3 C2 H2 108.1
C4 C3 C2 113.39(19)
C4 C3 H3A 108.9
C2 C3 H3A 108.9
C4 C3 H3B 108.9
C2 C3 H3B 108.9
H3A C3 H3B 107.7
N5 C4 C12 117.6(2)
N5 C4 C3 120.3(2)
C12 C4 C3 122.1(2)
C4 N5 C11 120.7(2)
C7 C6 C11 121.7(3)
C7 C6 H6 119.1
C11 C6 H6 119.1
C6 C7 C8 119.6(3)
C6 C7 H7 120.2
C8 C7 H7 120.2
C7 C8 C9 119.5(3)
C7 C8 H8 120.2
C9 C8 H8 120.2
C8 C9 C10 121.7(3)
C8 C9 H9 119.1
C10 C9 H9 119.1
C9 C10 C11 118.4(2)
C9 C10 N1 121.2(2)
C11 C10 N1 120.1(2)
C6 C11 C10 119.0(2)
C6 C11 N5 117.4(2)
C10 C11 N5 123.4(2)
C17 C12 C13 116.7(2)
C17 C12 C4 122.1(2)
C13 C12 C4 121.2(2)
O1 C13 C14 117.6(3)
O1 C13 C12 121.8(2)
C14 C13 C12 120.6(3)
C13 O1 H1 109.5
C15 C14 C13 121.0(3)
C15 C14 H14 119.5
C13 C14 H14 119.5
C14 C15 C16 120.0(3)
C14 C15 H15 120.0
C16 C15 H15 120.0
C17 C16 C15 119.5(3)
C17 C16 H16 120.3
C15 C16 H16 120.3
C16 C17 C12 122.3(3)
C16 C17 H17 118.8
C12 C17 H17 118.8
C23 C18 C19 118.6(2)
C23 C18 C2 118.4(2)
C19 C18 C2 122.9(2)
C18 C19 C20 120.1(3)
C18 C19 H19 119.9
C20 C19 H19 119.9
C21 C20 C19 120.6(3)
C21 C20 H20 119.7
C19 C20 H20 119.7
C20 C21 C22 119.7(3)
C20 C21 H21 120.2
C22 C21 H21 120.2
C21 C22 C23 119.8(3)
C21 C22 H22 120.1
C23 C22 H22 120.1
C18 C23 C22 121.1(3)
C18 C23 H23 119.4
C22 C23 H23 119.4

loop_
_geom_bond_atom_site_label_1
_geom_bond_atom_site_label_2
_geom_bond_distance
N1 C10 1.410(3)
N1 C2 1.475(3)
N1 H1N 0.87(2)
C2 C18 1.509(3)
C2 C3 1.523(3)
C2 H2 0.9800
C3 C4 1.501(3)
C3 H3A 0.9700
C3 H3B 0.9700
C4 N5 1.288(3)
C4 C12 1.462(3)
N5 C11 1.409(3)
C6 C7 1.370(4)
C6 C11 1.383(3)
C6 H6 0.9300
C7 C8 1.371(4)
C7 H7 0.9300
C8 C9 1.379(3)
C8 H8 0.9300
C9 C10 1.384(3)
C9 H9 0.9300
C10 C11 1.400(3)
C12 C17 1.398(3)
C12 C13 1.402(3)
C13 O1 1.341(3)
C13 C14 1.377(3)
O1 H1 0.8200
C14 C15 1.361(3)
C14 H14 0.9300
C15 C16 1.380(4)
C15 H15 0.9300
C16 C17 1.365(4)
C16 H16 0.9300
C17 H17 0.9300
C18 C23 1.374(3)
C18 C19 1.375(3)
C19 C20 1.385(4)
C19 H19 0.9300
C20 C21 1.361(4)
C20 H20 0.9300
C21 C22 1.371(4)
C21 H21 0.9300
C22 C23 1.376(4)
C22 H22 0.9300
C23 H23 0.9300

loop_
_geom_hbond_atom_site_label_D
_geom_hbond_atom_site_label_H
_geom_hbond_atom_site_label_A
_geom_hbond_site_symmetry_A
_geom_hbond_distance_DH
_geom_hbond_distance_HA
_geom_hbond_distance_DA
_geom_hbond_angle_DHA
O1 H1 N5 . 0.82 1.785 2.514(3) 147.3
C23 H23 Cg1 1_565 0.93 2.615 3.480(2) 154.8

loop_
_geom_torsion_atom_site_label_1
_geom_torsion_atom_site_label_2
_geom_torsion_atom_site_label_3
_geom_torsion_atom_site_label_4
_geom_torsion
_geom_torsion_publ_flag
C10 N1 C2 C18 156.4(2) ?
C10 N1 C2 C3 32.0(3) y
N1 C2 C3 C4 51.1(3) y
C18 C2 C3 C4 -72.3(3) ?
C2 C3 C4 N5 -76.3(3) y
C2 C3 C4 C12 106.6(2) ?
C12 C4 N5 C11 -178.8(2) ?
C3 C4 N5 C11 4.0(3) y
C11 C6 C7 C8 1.7(4) ?
C6 C7 C8 C9 -1.4(4) ?
C7 C8 C9 C10 -0.1(4) ?
C8 C9 C10 C11 1.4(4) ?
C8 C9 C10 N1 174.7(2) ?
C2 N1 C10 C9 121.4(3) ?
C2 N1 C10 C11 -65.4(3) ?
C7 C6 C11 C10 -0.4(4) ?
C7 C6 C11 N5 -176.0(2) ?
C9 C10 C11 C6 -1.1(3) ?
N1 C10 C11 C6 -174.5(2) ?
C9 C10 C11 N5 174.2(2) ?
N1 C10 C11 N5 0.8(3) ?
C4 N5 C11 C6 -140.0(2) ?
C4 N5 C11 C10 44.6(3) ?
N5 C4 C12 C17 177.2(2) ?
C3 C4 C12 C17 -5.7(3) ?
N5 C4 C12 C13 -2.2(3) yes
C3 C4 C12 C13 175.0(2) ?
C17 C12 C13 O1 -178.2(2) ?
C4 C12 C13 O1 1.2(4) ?
C17 C12 C13 C14 1.5(4) ?
C4 C12 C13 C14 -179.2(2) ?
O1 C13 C14 C15 178.7(2) ?
C12 C13 C14 C15 -1.0(4) ?
C13 C14 C15 C16 0.0(4) ?
C14 C15 C16 C17 0.5(4) ?
C15 C16 C17 C12 0.0(4) ?
C13 C12 C17 C16 -1.0(4) ?
C4 C12 C17 C16 179.6(2) ?
N1 C2 C18 C23 149.0(2) yes
C3 C2 C18 C23 -88.5(3) ?
N1 C2 C18 C19 -34.9(3) ?
C3 C2 C18 C19 87.7(3) ?
C23 C18 C19 C20 -0.5(4) ?
C2 C18 C19 C20 -176.7(2) ?
C18 C19 C20 C21 0.8(4) ?
C19 C20 C21 C22 -0.3(4) ?
C20 C21 C22 C23 -0.4(4) ?
C19 C18 C23 C22 -0.2(4) ?
C2 C18 C23 C22 176.2(2) ?
C21 C22 C23 C18 0.6(4) ?

loop_
_cod_related_entry_id
_cod_related_entry_database
_cod_related_entry_code
1 ChemSpider 21133159
